data_7042806
loop_
_publ_author_name
'Hitzel, Sandra'
'F\"arber, Christian'
'Bruhn, Clemens'
'Siemeling, Ulrich'

_publ_section_title
;
 Phosphido complexes derived from 1,1&#x2019;-ferrocenediyl-bridged
 secondary diphosphines
;
_journal_name_full 'Dalton Trans.'
_journal_paper_doi 10.1039/C7DT00941K
_journal_year 2017
_chemical_formula_moiety 'C36 H54 Fe2 Ni P4'
_chemical_formula_sum 'C36 H54 Fe2 Ni P4'
_chemical_formula_weight 781.08
_space_group_crystal_system triclinic
_space_group_IT_number 2
_space_group_name_Hall '-P 1'
_space_group_name_H-M_alt 'P -1'
_symmetry_space_group_name_Hall '-P 1'
_symmetry_space_group_name_H-M 'P -1'
_atom_sites_solution_hydrogens mixed
_audit_creation_method SHELXL-2014/7
_audit_update_record
;
2017-03-06 deposited with the CCDC.
2017-04-25 downloaded from the CCDC.
;
_cell_angle_alpha 87.958(5)
_cell_angle_beta 74.515(4)
_cell_angle_gamma 87.467(5)
_cell_formula_units_Z 2
_cell_length_a 10.5735(6)
_cell_length_b 12.3319(7)
_cell_length_c 14.3840(8)
_cell_measurement_reflns_used 16443
_cell_measurement_temperature 153(2)
_cell_measurement_theta_max 25.88
_cell_measurement_theta_min 1.47
_cell_volume 1805.15(18)
_computing_structure_refinement 'SHELXL-2014/7 (Sheldrick, 2014)'
_diffrn_ambient_temperature 153(2)
_diffrn_detector 'image plate (34 cm diameter)'
_diffrn_detector_area_resol_mean 6.67
_diffrn_detector_type STOE
_diffrn_measured_fraction_theta_full 0.994
_diffrn_measured_fraction_theta_max 0.994
_diffrn_measurement_details ' 206 frames, detector distance = 133 mm'
_diffrn_measurement_device '2-circle goniometer'
_diffrn_measurement_device_type 'STOE IPDS 2'
_diffrn_measurement_method 'rotation method'
_diffrn_radiation_collimation '1.2, 0.6 mm diameter, multiple pinhole'
_diffrn_radiation_monochromator 'plane graphite'
_diffrn_radiation_polarisn_norm 270
_diffrn_radiation_type 'Mo K\a'
_diffrn_radiation_wavelength 0.71073
_diffrn_reflns_av_R_equivalents 0.0211
_diffrn_reflns_av_unetI/netI 0.0189
_diffrn_reflns_Laue_measured_fraction_full 0.994
_diffrn_reflns_Laue_measured_fraction_max 0.994
_diffrn_reflns_limit_h_max 12
_diffrn_reflns_limit_h_min -12
_diffrn_reflns_limit_k_max 14
_diffrn_reflns_limit_k_min -14
_diffrn_reflns_limit_l_max 17
_diffrn_reflns_limit_l_min -17
_diffrn_reflns_number 12583
_diffrn_reflns_point_group_measured_fraction_full 0.994
_diffrn_reflns_point_group_measured_fraction_max 0.994
_diffrn_reflns_theta_full 25.000
_diffrn_reflns_theta_max 25.000
_diffrn_reflns_theta_min 1.469
_diffrn_source 'Genix Mo HF'
_diffrn_source_current 1.000
_diffrn_source_power 0.050
_diffrn_source_voltage 50
_exptl_absorpt_coefficient_mu 1.511
_exptl_absorpt_correction_T_max 0.7982
_exptl_absorpt_correction_T_min 0.6835
_exptl_absorpt_correction_type integration
_exptl_absorpt_process_details 'X-red ver. 1.58 (Stoe & Cie. 2012)'
_exptl_crystal_colour yellow
_exptl_crystal_density_diffrn 1.437
_exptl_crystal_description block
_exptl_crystal_F_000 820
_exptl_crystal_size_max 0.270
_exptl_crystal_size_mid 0.180
_exptl_crystal_size_min 0.180
_refine_diff_density_max 0.778
_refine_diff_density_min -0.420
_refine_diff_density_rms 0.066
_refine_ls_extinction_coef 0.0026(7)
_refine_ls_extinction_expression Fc^*^=kFc[1+0.001xFc^2^\l^3^/sin(2\q)]^-1/4^
_refine_ls_extinction_method 'SHELXL-2014/7 (Sheldrick 2014'
_refine_ls_goodness_of_fit_ref 1.088
_refine_ls_hydrogen_treatment mixed
_refine_ls_matrix_type full
_refine_ls_number_parameters 413
_refine_ls_number_reflns 6327
_refine_ls_number_restraints 0
_refine_ls_restrained_S_all 1.088
_refine_ls_R_factor_all 0.0315
_refine_ls_R_factor_gt 0.0282
_refine_ls_shift/su_max 0.001
_refine_ls_shift/su_mean 0.000
_refine_ls_structure_factor_coef Fsqd
_refine_ls_weighting_details 'w=1/[\s^2^(Fo^2^)+(0.0404P)^2^+1.6391P] where P=(Fo^2^+2Fc^2^)/3'
_refine_ls_weighting_scheme calc
_refine_ls_wR_factor_gt 0.0741
_refine_ls_wR_factor_ref 0.0799
_reflns_Friedel_coverage 0.000
_reflns_number_gt 5755
_reflns_number_total 6327
_reflns_threshold_expression 'I > 2\s(I)'
_cod_data_source_file c7dt00941k2.cif
_cod_data_source_block i2114
_cod_database_code 7042806
_shelx_shelxl_version_number 2014/7
_shelx_space_group_comment
;
The symmetry employed for this shelxl refinement is uniquely defined
by the following loop, which should always be used as a source of
symmetry information in preference to the above space-group names.
They are only intended as comments.
;
_shelx_estimated_absorpt_t_min 0.686
_shelx_estimated_absorpt_t_max 0.773

loop_
_space_group_symop_operation_xyz
'x, y, z'
'-x, -y, -z'

loop_
_atom_site_label
_atom_site_type_symbol
_atom_site_fract_x
_atom_site_fract_y
_atom_site_fract_z
_atom_site_U_iso_or_equiv
_atom_site_adp_type
_atom_site_occupancy
_atom_site_site_symmetry_order
_atom_site_calc_flag
_atom_site_refinement_flags_posn
_atom_site_refinement_flags_adp
_atom_site_refinement_flags_occupancy
C1 C 0.4950(2) 0.2301(2) 0.39516(16) 0.0243(5) Uani 1 1 d . . .
C2 C 0.4807(3) 0.3350(2) 0.43653(18) 0.0328(6) Uani 1 1 d . . .
H2A H 0.4533 0.3999 0.4088 0.039 Uiso 1 1 calc R U .
C3 C 0.5140(3) 0.3262(3) 0.5257(2) 0.0429(7) Uani 1 1 d . . .
H3A H 0.5133 0.3841 0.5677 0.051 Uiso 1 1 calc R U .
C4 C 0.5483(3) 0.2168(3) 0.54119(19) 0.0417(7) Uani 1 1 d . . .
H4A H 0.5742 0.1879 0.5957 0.050 Uiso 1 1 calc R U .
C5 C 0.5373(2) 0.1569(2) 0.46103(18) 0.0348(6) Uani 1 1 d . . .
H5A H 0.5550 0.0811 0.4528 0.042 Uiso 1 1 calc R U .
C6 C 0.1781(2) 0.24224(19) 0.50525(16) 0.0232(5) Uani 1 1 d . . .
C7 C 0.2089(2) 0.1321(2) 0.52979(18) 0.0284(5) Uani 1 1 d . . .
H7A H 0.2118 0.0708 0.4910 0.034 Uiso 1 1 calc R U .
C8 C 0.2345(3) 0.1305(2) 0.62186(18) 0.0351(6) Uani 1 1 d . . .
H8A H 0.2582 0.0680 0.6549 0.042 Uiso 1 1 calc R U .
C9 C 0.2187(3) 0.2378(3) 0.65621(18) 0.0368(6) Uani 1 1 d . . .
H9A H 0.2293 0.2598 0.7162 0.044 Uiso 1 1 calc R U .
C10 C 0.1841(2) 0.3065(2) 0.58497(17) 0.0303(5) Uani 1 1 d . . .
H10A H 0.1676 0.3828 0.5894 0.036 Uiso 1 1 calc R U .
C11 C 0.6255(2) 0.21432(19) 0.19565(16) 0.0224(5) Uani 1 1 d . . .
C12 C 0.6592(2) 0.3340(2) 0.18949(18) 0.0284(5) Uani 1 1 d . . .
H12A H 0.7455 0.3434 0.1440 0.034 Uiso 1 1 calc R U .
H12B H 0.6610 0.3578 0.2534 0.034 Uiso 1 1 calc R U .
H12C H 0.5927 0.3775 0.1672 0.034 Uiso 1 1 calc R U .
C13 C 0.7314(2) 0.1449(2) 0.22619(18) 0.0293(5) Uani 1 1 d . . .
H13A H 0.7344 0.1650 0.2908 0.035 Uiso 1 1 calc R U .
H13B H 0.8169 0.1569 0.1803 0.035 Uiso 1 1 calc R U .
H13C H 0.7110 0.0680 0.2270 0.035 Uiso 1 1 calc R U .
C14 C 0.6186(2) 0.1792(2) 0.09627(16) 0.0270(5) Uani 1 1 d . . .
H14C H 0.5947 0.1030 0.1000 0.032 Uiso 1 1 calc R U .
H14B H 0.7044 0.1876 0.0498 0.032 Uiso 1 1 calc R U .
H14A H 0.5523 0.2246 0.0754 0.032 Uiso 1 1 calc R U .
C15 C -0.0415(2) 0.27773(19) 0.42990(16) 0.0234(5) Uani 1 1 d . . .
C16 C -0.0976(2) 0.3348(2) 0.35306(19) 0.0328(6) Uani 1 1 d . . .
H16A H -0.1928 0.3264 0.3698 0.039 Uiso 1 1 calc R U .
H16B H -0.0572 0.3026 0.2903 0.039 Uiso 1 1 calc R U .
H16C H -0.0788 0.4122 0.3497 0.039 Uiso 1 1 calc R U .
C17 C -0.0740(2) 0.1576(2) 0.43605(18) 0.0273(5) Uani 1 1 d . . .
H17A H -0.0388 0.1255 0.3726 0.033 Uiso 1 1 calc R U .
H17B H -0.1695 0.1507 0.4565 0.033 Uiso 1 1 calc R U .
H17C H -0.0345 0.1197 0.4830 0.033 Uiso 1 1 calc R U .
C18 C -0.1040(2) 0.3293(2) 0.52700(19) 0.0344(6) Uani 1 1 d . . .
H18A H -0.1997 0.3248 0.5422 0.041 Uiso 1 1 calc R U .
H18B H -0.0808 0.4057 0.5238 0.041 Uiso 1 1 calc R U .
H18C H -0.0717 0.2907 0.5773 0.041 Uiso 1 1 calc R U .
C19 C 0.2145(2) 0.12129(17) 0.05867(16) 0.0208(5) Uani 1 1 d . . .
C20 C 0.1156(2) 0.10575(19) 0.00935(17) 0.0260(5) Uani 1 1 d . . .
H20A H 0.0272 0.0880 0.0392 0.031 Uiso 1 1 calc R U .
C21 C 0.1710(3) 0.12113(19) -0.09087(17) 0.0280(5) Uani 1 1 d . . .
H21A H 0.1264 0.1161 -0.1397 0.034 Uiso 1 1 calc R U .
C22 C 0.3050(2) 0.14542(19) -0.10563(17) 0.0261(5) Uani 1 1 d . . .
H22A H 0.3661 0.1593 -0.1661 0.031 Uiso 1 1 calc R U .
C23 C 0.3316(2) 0.14535(19) -0.01379(17) 0.0237(5) Uani 1 1 d . . .
H23A H 0.4140 0.1591 -0.0026 0.028 Uiso 1 1 calc R U .
C24 C 0.2054(2) 0.38838(17) 0.05895(16) 0.0214(5) Uani 1 1 d . . .
C25 C 0.2564(3) 0.41019(19) -0.04242(17) 0.0284(5) Uani 1 1 d . . .
H25A H 0.3441 0.4289 -0.0736 0.034 Uiso 1 1 calc R U .
C26 C 0.1548(3) 0.3994(2) -0.08859(18) 0.0308(6) Uani 1 1 d . . .
H26A H 0.1627 0.4092 -0.1557 0.037 Uiso 1 1 calc R U .
C27 C 0.0405(3) 0.3716(2) -0.01775(18) 0.0312(6) Uani 1 1 d . . .
H27A H -0.0425 0.3596 -0.0287 0.037 Uiso 1 1 calc R U .
C28 C 0.0701(2) 0.36450(19) 0.07349(17) 0.0245(5) Uani 1 1 d . . .
H28A H 0.0102 0.3469 0.1336 0.029 Uiso 1 1 calc R U .
C29 C 0.2205(2) -0.02884(18) 0.21203(16) 0.0225(5) Uani 1 1 d . . .
C30 C 0.3597(2) -0.0631(2) 0.15596(18) 0.0291(5) Uani 1 1 d . . .
H30A H 0.3687 -0.0535 0.0866 0.035 Uiso 1 1 calc R U .
H30B H 0.3770 -0.1396 0.1708 0.035 Uiso 1 1 calc R U .
H30C H 0.4229 -0.0182 0.1745 0.035 Uiso 1 1 calc R U .
C31 C 0.2066(3) -0.0478(2) 0.31935(18) 0.0311(6) Uani 1 1 d . . .
H31A H 0.2703 -0.0046 0.3390 0.037 Uiso 1 1 calc R U .
H31B H 0.2231 -0.1249 0.3322 0.037 Uiso 1 1 calc R U .
H31C H 0.1175 -0.0259 0.3559 0.037 Uiso 1 1 calc R U .
C32 C 0.1216(3) -0.0961(2) 0.1811(2) 0.0341(6) Uani 1 1 d . . .
H32C H 0.0324 -0.0742 0.2174 0.041 Uiso 1 1 calc R U .
H32B H 0.1380 -0.1733 0.1943 0.041 Uiso 1 1 calc R U .
H32A H 0.1310 -0.0842 0.1119 0.041 Uiso 1 1 calc R U .
C33 C 0.2769(2) 0.53162(18) 0.18484(16) 0.0227(5) Uani 1 1 d . . .
C34 C 0.3261(3) 0.60562(19) 0.09631(17) 0.0291(5) Uani 1 1 d . . .
H34A H 0.3196 0.6813 0.1163 0.035 Uiso 1 1 calc R U .
H34B H 0.2724 0.5973 0.0512 0.035 Uiso 1 1 calc R U .
H34C H 0.4179 0.5858 0.0646 0.035 Uiso 1 1 calc R U .
C35 C 0.1322(2) 0.56000(19) 0.23186(18) 0.0278(5) Uani 1 1 d . . .
H35A H 0.0804 0.5475 0.1863 0.033 Uiso 1 1 calc R U .
H35B H 0.1224 0.6365 0.2496 0.033 Uiso 1 1 calc R U .
H35C H 0.1011 0.5142 0.2899 0.033 Uiso 1 1 calc R U .
C36 C 0.3570(3) 0.5482(2) 0.25719(18) 0.0300(5) Uani 1 1 d . . .
H36A H 0.3452 0.6236 0.2780 0.036 Uiso 1 1 calc R U .
H36B H 0.4501 0.5322 0.2266 0.036 Uiso 1 1 calc R U .
H36C H 0.3269 0.4994 0.3133 0.036 Uiso 1 1 calc R U .
P1 P 0.45832(6) 0.19592(5) 0.28296(4) 0.02039(14) Uani 1 1 d . . .
H39 H 0.477(5) 0.086(4) 0.292(4) 0.024 Uiso 0.5 1 d . U P
P2 P 0.14267(5) 0.29096(5) 0.39360(4) 0.01897(13) Uani 1 1 d . . .
H37 H 0.138(5) 0.397(4) 0.416(4) 0.023 Uiso 0.5 1 d . U P
P3 P 0.19331(5) 0.12078(4) 0.18866(4) 0.01893(13) Uani 1 1 d . . .
H40 H 0.061(5) 0.120(4) 0.214(4) 0.023 Uiso 0.5 1 d . U P
P4 P 0.29423(6) 0.38385(4) 0.15169(4) 0.01858(13) Uani 1 1 d . . .
H38 H 0.415(5) 0.392(4) 0.088(4) 0.022 Uiso 0.5 1 d . U P
Fe1 Fe 0.36059(3) 0.22981(3) 0.52686(2) 0.02519(11) Uani 1 1 d . . .
Fe2 Fe 0.18683(3) 0.25744(3) -0.01789(2) 0.01956(10) Uani 1 1 d . . .
Ni1 Ni 0.27274(3) 0.24835(2) 0.25456(2) 0.01652(9) Uani 1 1 d . . .

loop_
_atom_site_aniso_label
_atom_site_aniso_U_11
_atom_site_aniso_U_22
_atom_site_aniso_U_33
_atom_site_aniso_U_23
_atom_site_aniso_U_13
_atom_site_aniso_U_12
C1 0.0180(11) 0.0329(13) 0.0222(11) 0.0048(10) -0.0057(9) -0.0039(9)
C2 0.0327(14) 0.0384(14) 0.0286(13) -0.0026(11) -0.0089(11) -0.0088(11)
C3 0.0388(15) 0.061(2) 0.0334(15) -0.0100(13) -0.0147(12) -0.0132(14)
C4 0.0271(13) 0.076(2) 0.0261(13) 0.0029(13) -0.0146(11) -0.0017(13)
C5 0.0255(13) 0.0481(16) 0.0297(13) 0.0092(12) -0.0078(10) 0.0045(11)
C6 0.0200(11) 0.0285(12) 0.0208(11) 0.0003(9) -0.0049(9) 0.0002(9)
C7 0.0278(12) 0.0305(13) 0.0264(12) 0.0038(10) -0.0066(10) -0.0023(10)
C8 0.0336(14) 0.0455(16) 0.0252(13) 0.0123(11) -0.0077(11) -0.0001(12)
C9 0.0351(14) 0.0590(18) 0.0166(12) -0.0013(11) -0.0087(10) 0.0058(13)
C10 0.0288(13) 0.0383(14) 0.0229(12) -0.0045(10) -0.0059(10) 0.0056(11)
C11 0.0205(11) 0.0254(12) 0.0217(11) 0.0000(9) -0.0067(9) 0.0002(9)
C12 0.0268(12) 0.0288(13) 0.0305(13) 0.0015(10) -0.0087(10) -0.0044(10)
C13 0.0240(12) 0.0332(13) 0.0302(13) 0.0013(10) -0.0076(10) 0.0037(10)
C14 0.0255(12) 0.0315(13) 0.0231(12) 0.0003(10) -0.0046(10) -0.0026(10)
C15 0.0207(11) 0.0258(12) 0.0240(11) -0.0011(9) -0.0063(9) -0.0004(9)
C16 0.0248(12) 0.0389(15) 0.0360(14) 0.0056(11) -0.0115(11) -0.0006(11)
C17 0.0241(12) 0.0287(13) 0.0272(12) 0.0021(10) -0.0033(10) -0.0060(10)
C18 0.0246(13) 0.0437(16) 0.0333(14) -0.0114(12) -0.0036(11) -0.0008(11)
C19 0.0262(11) 0.0158(10) 0.0221(11) -0.0019(8) -0.0094(9) 0.0016(9)
C20 0.0270(12) 0.0232(12) 0.0303(12) -0.0038(10) -0.0113(10) -0.0025(9)
C21 0.0369(14) 0.0268(12) 0.0250(12) -0.0065(10) -0.0162(10) 0.0024(10)
C22 0.0293(12) 0.0277(12) 0.0206(11) -0.0052(9) -0.0058(9) 0.0054(10)
C23 0.0235(11) 0.0242(12) 0.0247(11) -0.0038(9) -0.0089(9) 0.0040(9)
C24 0.0284(12) 0.0152(10) 0.0203(11) 0.0020(8) -0.0065(9) 0.0009(9)
C25 0.0404(14) 0.0218(12) 0.0240(12) 0.0029(9) -0.0111(11) -0.0011(10)
C26 0.0493(16) 0.0241(12) 0.0229(12) 0.0020(10) -0.0176(11) 0.0054(11)
C27 0.0333(13) 0.0325(14) 0.0326(13) -0.0044(11) -0.0185(11) 0.0095(11)
C28 0.0266(12) 0.0241(12) 0.0230(11) -0.0019(9) -0.0079(9) 0.0047(9)
C29 0.0239(12) 0.0176(11) 0.0262(12) 0.0011(9) -0.0071(9) -0.0012(9)
C30 0.0292(13) 0.0224(12) 0.0342(13) -0.0017(10) -0.0067(11) 0.0039(10)
C31 0.0384(14) 0.0240(12) 0.0294(13) 0.0066(10) -0.0076(11) 0.0001(10)
C32 0.0360(14) 0.0213(12) 0.0489(16) 0.0013(11) -0.0176(12) -0.0065(10)
C33 0.0280(12) 0.0194(11) 0.0208(11) -0.0016(9) -0.0062(9) 0.0001(9)
C34 0.0410(14) 0.0191(11) 0.0255(12) 0.0017(9) -0.0056(11) -0.0044(10)
C35 0.0333(13) 0.0211(12) 0.0284(12) -0.0032(9) -0.0077(10) 0.0039(10)
C36 0.0353(14) 0.0257(12) 0.0324(13) -0.0051(10) -0.0140(11) -0.0039(10)
P1 0.0195(3) 0.0220(3) 0.0206(3) 0.0012(2) -0.0072(2) -0.0004(2)
P2 0.0194(3) 0.0207(3) 0.0172(3) -0.0006(2) -0.0055(2) -0.0004(2)
P3 0.0211(3) 0.0172(3) 0.0193(3) -0.0009(2) -0.0069(2) 0.0002(2)
P4 0.0218(3) 0.0167(3) 0.0178(3) -0.0002(2) -0.0066(2) 0.0004(2)
Fe1 0.02419(19) 0.0346(2) 0.01825(18) 0.00061(14) -0.00866(14) 0.00065(15)
Fe2 0.02197(18) 0.02019(18) 0.01814(17) -0.00157(12) -0.00850(13) 0.00218(13)
Ni1 0.01811(16) 0.01614(15) 0.01598(15) 0.00013(10) -0.00582(11) -0.00017(11)

loop_
_atom_type_symbol
_atom_type_description
_atom_type_scat_dispersion_real
_atom_type_scat_dispersion_imag
_atom_type_scat_source
C C 0.0033 0.0016 'International Tables Vol C Tables 4.2.6.8 and 6.1.1.4'
H H 0.0000 0.0000 'International Tables Vol C Tables 4.2.6.8 and 6.1.1.4'
P P 0.1023 0.0942 'International Tables Vol C Tables 4.2.6.8 and 6.1.1.4'
Fe Fe 0.3463 0.8444 'International Tables Vol C Tables 4.2.6.8 and 6.1.1.4'
Ni Ni 0.3393 1.1124 'International Tables Vol C Tables 4.2.6.8 and 6.1.1.4'

loop_
_geom_angle_atom_site_label_1
_geom_angle_atom_site_label_2
_geom_angle_atom_site_label_3
_geom_angle
C2 C1 C5 106.6(2)
C2 C1 P1 126.36(18)
C5 C1 P1 127.0(2)
C2 C1 Fe1 69.07(14)
C5 C1 Fe1 69.44(14)
P1 C1 Fe1 124.11(12)
C3 C2 C1 108.8(3)
C3 C2 Fe1 70.36(16)
C1 C2 Fe1 69.88(14)
C3 C2 H2A 125.6
C1 C2 H2A 125.6
Fe1 C2 H2A 125.7
C4 C3 C2 108.1(3)
C4 C3 Fe1 69.85(16)
C2 C3 Fe1 68.99(15)
C4 C3 H3A 126.0
C2 C3 H3A 126.0
Fe1 C3 H3A 126.8
C3 C4 C5 108.2(2)
C3 C4 Fe1 69.98(16)
C5 C4 Fe1 69.33(14)
C3 C4 H4A 125.9
C5 C4 H4A 125.9
Fe1 C4 H4A 126.4
C4 C5 C1 108.4(3)
C4 C5 Fe1 69.89(16)
C1 C5 Fe1 69.59(14)
C4 C5 H5A 125.8
C1 C5 H5A 125.8
Fe1 C5 H5A 126.3
C10 C6 C7 106.4(2)
C10 C6 P2 126.80(19)
C7 C6 P2 126.74(18)
C10 C6 Fe1 69.45(13)
C7 C6 Fe1 69.52(13)
P2 C6 Fe1 124.63(12)
C8 C7 C6 108.4(2)
C8 C7 Fe1 70.07(15)
C6 C7 Fe1 69.17(14)
C8 C7 H7A 125.8
C6 C7 H7A 125.8
Fe1 C7 H7A 126.5
C9 C8 C7 108.5(2)
C9 C8 Fe1 70.15(16)
C7 C8 Fe1 69.28(14)
C9 C8 H8A 125.8
C7 C8 H8A 125.8
Fe1 C8 H8A 126.4
C8 C9 C10 107.8(2)
C8 C9 Fe1 69.50(15)
C10 C9 Fe1 68.91(14)
C8 C9 H9A 126.1
C10 C9 H9A 126.1
Fe1 C9 H9A 127.0
C9 C10 C6 108.9(2)
C9 C10 Fe1 70.53(15)
C6 C10 Fe1 69.29(13)
C9 C10 H10A 125.5
C6 C10 H10A 125.5
Fe1 C10 H10A 126.2
C12 C11 C13 110.12(19)
C12 C11 C14 108.94(19)
C13 C11 C14 108.89(19)
C12 C11 P1 109.55(16)
C13 C11 P1 111.33(16)
C14 C11 P1 107.96(15)
C11 C12 H12A 109.5
C11 C12 H12B 109.5
H12A C12 H12B 109.5
C11 C12 H12C 109.5
H12A C12 H12C 109.5
H12B C12 H12C 109.5
C11 C13 H13A 109.5
C11 C13 H13B 109.5
H13A C13 H13B 109.5
C11 C13 H13C 109.5
H13A C13 H13C 109.5
H13B C13 H13C 109.5
C11 C14 H14C 109.5
C11 C14 H14B 109.5
H14C C14 H14B 109.5
C11 C14 H14A 109.5
H14C C14 H14A 109.5
H14B C14 H14A 109.5
C18 C15 C16 109.0(2)
C18 C15 C17 109.4(2)
C16 C15 C17 109.0(2)
C18 C15 P2 111.32(16)
C16 C15 P2 108.57(16)
C17 C15 P2 109.50(16)
C15 C16 H16A 109.5
C15 C16 H16B 109.5
H16A C16 H16B 109.5
C15 C16 H16C 109.5
H16A C16 H16C 109.5
H16B C16 H16C 109.5
C15 C17 H17A 109.5
C15 C17 H17B 109.5
H17A C17 H17B 109.5
C15 C17 H17C 109.5
H17A C17 H17C 109.5
H17B C17 H17C 109.5
C15 C18 H18A 109.5
C15 C18 H18B 109.5
H18A C18 H18B 109.5
C15 C18 H18C 109.5
H18A C18 H18C 109.5
H18B C18 H18C 109.5
C23 C19 C20 106.5(2)
C23 C19 P3 126.15(17)
C20 C19 P3 127.19(18)
C23 C19 Fe2 69.43(13)
C20 C19 Fe2 69.51(13)
P3 C19 Fe2 122.54(11)
C21 C20 C19 108.9(2)
C21 C20 Fe2 70.37(14)
C19 C20 Fe2 69.12(13)
C21 C20 H20A 125.6
C19 C20 H20A 125.6
Fe2 C20 H20A 126.5
C20 C21 C22 107.9(2)
C20 C21 Fe2 69.14(13)
C22 C21 Fe2 69.64(13)
C20 C21 H21A 126.0
C22 C21 H21A 126.0
Fe2 C21 H21A 126.7
C21 C22 C23 107.9(2)
C21 C22 Fe2 69.79(13)
C23 C22 Fe2 68.84(13)
C21 C22 H22A 126.1
C23 C22 H22A 126.1
Fe2 C22 H22A 126.9
C22 C23 C19 108.8(2)
C22 C23 Fe2 70.32(13)
C19 C23 Fe2 69.46(13)
C22 C23 H23A 125.6
C19 C23 H23A 125.6
Fe2 C23 H23A 126.2
C28 C24 C25 106.3(2)
C28 C24 P4 125.84(17)
C25 C24 P4 127.76(18)
C28 C24 Fe2 69.08(13)
C25 C24 Fe2 69.51(13)
P4 C24 Fe2 123.66(11)
C26 C25 C24 108.9(2)
C26 C25 Fe2 70.32(14)
C24 C25 Fe2 69.27(13)
C26 C25 H25A 125.5
C24 C25 H25A 125.5
Fe2 C25 H25A 126.5
C27 C26 C25 108.0(2)
C27 C26 Fe2 69.64(14)
C25 C26 Fe2 69.09(13)
C27 C26 H26A 126.0
C25 C26 H26A 126.0
Fe2 C26 H26A 126.9
C26 C27 C28 108.4(2)
C26 C27 Fe2 70.30(14)
C28 C27 Fe2 68.80(13)
C26 C27 H27A 125.8
C28 C27 H27A 125.8
Fe2 C27 H27A 126.7
C27 C28 C24 108.4(2)
C27 C28 Fe2 70.17(14)
C24 C28 Fe2 69.63(13)
C27 C28 H28A 125.8
C24 C28 H28A 125.8
Fe2 C28 H28A 126.0
C31 C29 C32 109.6(2)
C31 C29 C30 108.9(2)
C32 C29 C30 109.6(2)
C31 C29 P3 108.63(16)
C32 C29 P3 111.35(16)
C30 C29 P3 108.70(15)
C29 C30 H30A 109.5
C29 C30 H30B 109.5
H30A C30 H30B 109.5
C29 C30 H30C 109.5
H30A C30 H30C 109.5
H30B C30 H30C 109.5
C29 C31 H31A 109.5
C29 C31 H31B 109.5
H31A C31 H31B 109.5
C29 C31 H31C 109.5
H31A C31 H31C 109.5
H31B C31 H31C 109.5
C29 C32 H32C 109.5
C29 C32 H32B 109.5
H32C C32 H32B 109.5
C29 C32 H32A 109.5
H32C C32 H32A 109.5
H32B C32 H32A 109.5
C34 C33 C35 109.3(2)
C34 C33 C36 109.5(2)
C35 C33 C36 109.34(19)
C34 C33 P4 111.49(16)
C35 C33 P4 108.91(16)
C36 C33 P4 108.32(16)
C33 C34 H34A 109.5
C33 C34 H34B 109.5
H34A C34 H34B 109.5
C33 C34 H34C 109.5
H34A C34 H34C 109.5
H34B C34 H34C 109.5
C33 C35 H35A 109.5
C33 C35 H35B 109.5
H35A C35 H35B 109.5
C33 C35 H35C 109.5
H35A C35 H35C 109.5
H35B C35 H35C 109.5
C33 C36 H36A 109.5
C33 C36 H36B 109.5
H36A C36 H36B 109.5
C33 C36 H36C 109.5
H36A C36 H36C 109.5
H36B C36 H36C 109.5
C1 P1 C11 99.73(10)
C1 P1 Ni1 120.77(8)
C11 P1 Ni1 124.71(7)
C1 P1 H39 96(2)
C11 P1 H39 94(2)
Ni1 P1 H39 115(2)
C6 P2 C15 99.15(10)
C6 P2 Ni1 120.83(8)
C15 P2 Ni1 125.27(8)
C6 P2 H37 94(2)
C15 P2 H37 95(2)
Ni1 P2 H37 116(2)
C19 P3 C29 99.95(10)
C19 P3 Ni1 120.74(8)
C29 P3 Ni1 123.88(7)
C19 P3 H40 97(2)
C29 P3 H40 96(2)
Ni1 P3 H40 114(2)
C24 P4 C33 99.68(10)
C24 P4 Ni1 120.23(7)
C33 P4 Ni1 124.74(7)
C24 P4 H38 95(2)
C33 P4 H38 95(2)
Ni1 P4 H38 116(2)
C2 Fe1 C6 109.92(10)
C2 Fe1 C10 109.16(11)
C6 Fe1 C10 41.26(10)
C2 Fe1 C7 140.27(10)
C6 Fe1 C7 41.31(10)
C10 Fe1 C7 68.70(11)
C2 Fe1 C5 68.47(11)
C6 Fe1 C5 136.74(10)
C10 Fe1 C5 176.67(10)
C7 Fe1 C5 111.46(11)
C2 Fe1 C1 41.04(10)
C6 Fe1 C1 108.19(9)
C10 Fe1 C1 135.72(10)
C7 Fe1 C1 111.57(10)
C5 Fe1 C1 40.97(10)
C2 Fe1 C4 68.17(12)
C6 Fe1 C4 177.09(10)
C10 Fe1 C4 141.10(11)
C7 Fe1 C4 138.97(12)
C5 Fe1 C4 40.78(11)
C1 Fe1 C4 68.90(10)
C2 Fe1 C8 177.04(11)
C6 Fe1 C8 69.14(10)
C10 Fe1 C8 68.21(11)
C7 Fe1 C8 40.65(10)
C5 Fe1 C8 114.22(11)
C1 Fe1 C8 141.82(11)
C4 Fe1 C8 112.89(11)
C2 Fe1 C3 40.65(11)
C6 Fe1 C3 139.58(12)
C10 Fe1 C3 111.68(12)
C7 Fe1 C3 178.98(11)
C5 Fe1 C3 68.21(13)
C1 Fe1 C3 68.87(10)
C4 Fe1 C3 40.17(13)
C8 Fe1 C3 138.47(11)
C2 Fe1 C9 136.73(12)
C6 Fe1 C9 69.15(10)
C10 Fe1 C9 40.56(10)
C7 Fe1 C9 68.37(11)
C5 Fe1 C9 142.75(10)
C1 Fe1 C9 176.25(10)
C4 Fe1 C9 113.76(10)
C8 Fe1 C9 40.35(12)
C3 Fe1 C9 111.25(12)
C28 Fe2 C23 137.22(9)
C28 Fe2 C19 108.57(9)
C23 Fe2 C19 41.11(9)
C28 Fe2 C20 110.29(10)
C23 Fe2 C20 68.68(10)
C19 Fe2 C20 41.37(9)
C28 Fe2 C24 41.29(9)
C23 Fe2 C24 109.34(9)
C19 Fe2 C24 108.21(9)
C20 Fe2 C24 137.67(9)
C28 Fe2 C25 68.68(10)
C23 Fe2 C25 111.69(10)
C19 Fe2 C25 138.23(9)
C20 Fe2 C25 178.86(10)
C24 Fe2 C25 41.22(9)
C28 Fe2 C27 41.03(9)
C23 Fe2 C27 178.25(9)
C19 Fe2 C27 137.96(10)
C20 Fe2 C27 111.55(10)
C24 Fe2 C27 69.26(10)
C25 Fe2 C27 68.05(11)
C28 Fe2 C22 177.75(9)
C23 Fe2 C22 40.84(9)
C19 Fe2 C22 69.20(9)
C20 Fe2 C22 68.29(10)
C24 Fe2 C22 138.67(10)
C25 Fe2 C22 112.72(10)
C27 Fe2 C22 140.91(10)
C28 Fe2 C21 139.33(10)
C23 Fe2 C21 68.59(9)
C19 Fe2 C21 69.25(9)
C20 Fe2 C21 40.49(10)
C24 Fe2 C21 177.43(9)
C25 Fe2 C21 140.63(10)
C27 Fe2 C21 112.78(10)
C22 Fe2 C21 40.57(10)
C28 Fe2 C26 68.47(10)
C23 Fe2 C26 140.77(10)
C19 Fe2 C26 176.96(9)
C20 Fe2 C26 139.72(10)
C24 Fe2 C26 69.19(9)
C25 Fe2 C26 40.59(10)
C27 Fe2 C26 40.06(11)
C22 Fe2 C26 113.76(10)
C21 Fe2 C26 113.37(10)
P2 Ni1 P4 111.60(2)
P2 Ni1 P3 111.40(2)
P4 Ni1 P3 104.65(2)
P2 Ni1 P1 105.70(2)
P4 Ni1 P1 112.31(2)
P3 Ni1 P1 111.32(2)

loop_
_geom_bond_atom_site_label_1
_geom_bond_atom_site_label_2
_geom_bond_distance
C1 C2 1.428(4)
C1 C5 1.429(3)
C1 P1 1.825(2)
C1 Fe1 2.042(2)
C2 C3 1.418(4)
C2 Fe1 2.031(3)
C2 H2A 0.9500
C3 C4 1.407(5)
C3 Fe1 2.050(3)
C3 H3A 0.9500
C4 C5 1.424(4)
C4 Fe1 2.048(3)
C4 H4A 0.9500
C5 Fe1 2.040(3)
C5 H5A 0.9500
C6 C10 1.434(3)
C6 C7 1.436(3)
C6 P2 1.820(2)
C6 Fe1 2.033(2)
C7 C8 1.420(4)
C7 Fe1 2.038(3)
C7 H7A 0.9500
C8 C9 1.416(4)
C8 Fe1 2.049(3)
C8 H8A 0.9500
C9 C10 1.419(4)
C9 Fe1 2.057(3)
C9 H9A 0.9500
C10 Fe1 2.036(3)
C10 H10A 0.9500
C11 C12 1.527(3)
C11 C13 1.527(3)
C11 C14 1.529(3)
C11 P1 1.893(2)
C12 H12A 0.9800
C12 H12B 0.9800
C12 H12C 0.9800
C13 H13A 0.9800
C13 H13B 0.9800
C13 H13C 0.9800
C14 H14C 0.9800
C14 H14B 0.9800
C14 H14A 0.9800
C15 C18 1.525(3)
C15 C16 1.525(3)
C15 C17 1.530(3)
C15 P2 1.890(2)
C16 H16A 0.9800
C16 H16B 0.9800
C16 H16C 0.9800
C17 H17A 0.9800
C17 H17B 0.9800
C17 H17C 0.9800
C18 H18A 0.9800
C18 H18B 0.9800
C18 H18C 0.9800
C19 C23 1.424(3)
C19 C20 1.435(3)
C19 P3 1.823(2)
C19 Fe2 2.028(2)
C20 C21 1.413(3)
C20 Fe2 2.033(2)
C20 H20A 0.9500
C21 C22 1.420(4)
C21 Fe2 2.050(2)
C21 H21A 0.9500
C22 C23 1.422(3)
C22 Fe2 2.048(2)
C22 H22A 0.9500
C23 Fe2 2.028(2)
C23 H23A 0.9500
C24 C28 1.432(3)
C24 C25 1.433(3)
C24 P4 1.823(2)
C24 Fe2 2.034(2)
C25 C26 1.419(4)
C25 Fe2 2.037(2)
C25 H25A 0.9500
C26 C27 1.404(4)
C26 Fe2 2.054(2)
C26 H26A 0.9500
C27 C28 1.427(3)
C27 Fe2 2.045(2)
C27 H27A 0.9500
C28 Fe2 2.027(2)
C28 H28A 0.9500
C29 C31 1.522(3)
C29 C32 1.526(3)
C29 C30 1.527(3)
C29 P3 1.887(2)
C30 H30A 0.9800
C30 H30B 0.9800
C30 H30C 0.9800
C31 H31A 0.9800
C31 H31B 0.9800
C31 H31C 0.9800
C32 H32C 0.9800
C32 H32B 0.9800
C32 H32A 0.9800
C33 C34 1.527(3)
C33 C35 1.529(3)
C33 C36 1.530(3)
C33 P4 1.889(2)
C34 H34A 0.9800
C34 H34B 0.9800
C34 H34C 0.9800
C35 H35A 0.9800
C35 H35B 0.9800
C35 H35C 0.9800
C36 H36A 0.9800
C36 H36B 0.9800
C36 H36C 0.9800
P1 Ni1 2.1754(6)
P1 H39 1.37(5)
P2 Ni1 2.1702(6)
P2 H37 1.35(5)
P3 Ni1 2.1741(6)
P3 H40 1.35(5)
P4 Ni1 2.1705(6)
P4 H38 1.36(5)
